data_2019286
loop_
_publ_author_name
'Schultz, Madeleine'
'Plessow, Philipp-Nikolaus'
'Rominger, Frank'
'Weigel, Laura'

_publ_section_title
;
 Structure, magnetism and colour in simple bis(phosphine)nickel(II)
 dihalide complexes: an experimental and theoretical investigation
;
_journal_issue 12
_journal_name_full 'Acta Crystallographica Section C'
_journal_page_first 1437
_journal_page_last 1447
_journal_paper_doi 10.1107/S0108270113030692
_journal_volume 69
_journal_year 2013
_chemical_formula_iupac '[Ni Cl2 (C18 H40 P2)], 2C H Cl3'
_chemical_formula_moiety 'C18 H40 Cl2 Ni P2, 2(C H Cl3)'
_chemical_formula_sum 'C20 H42 Cl8 Ni P2'
_chemical_formula_weight 686.78
_chemical_name_common (dtbpe)NiCl2
_chemical_name_systematic
'[1,2-Bis(di-<i>tert</i>-butylphosphanyl)ethane-\k^2^<i>P</i>,<i>P</i>']dichloridonickel(II) chloroform disolvate'
_space_group_IT_number 15
_space_group_name_Hall '-C 2yc'
_symmetry_cell_setting monoclinic
_symmetry_space_group_name_Hall '-C 2yc'
_symmetry_space_group_name_H-M 'C 1 2/c 1'
_atom_sites_solution_hydrogens geom
_atom_sites_solution_primary direct
_atom_sites_solution_secondary difmap
_audit_creation_method SHELXL-97
_cell_angle_alpha 90.00
_cell_angle_beta 94.5720(10)
_cell_angle_gamma 90.00
_cell_formula_units_Z 8
_cell_length_a 17.2040(3)
_cell_length_b 18.2618(3)
_cell_length_c 20.2538(4)
_cell_measurement_reflns_used 7319
_cell_measurement_temperature 200(2)
_cell_volume 6343.0(2)
_computing_cell_refinement 'SMART (Bruker, 2001)'
_computing_data_collection 'SMART (Bruker, 2001)'
_computing_data_reduction 'SAINT (Bruker, 2001)'
_computing_molecular_graphics 'SHELXTL (Sheldrick, 2008<i>b</i>)'
_computing_publication_material 'SHELXTL (Sheldrick, 2008<i>b</i>)'
_computing_structure_refinement 'SHELXL97 (Sheldrick, 2008<i>b</i>)'
_computing_structure_solution 'SHELXS97 (Sheldrick, 2008<i>b</i>)'
_diffrn_ambient_temperature 200(2)
_diffrn_measured_fraction_theta_full 0.999
_diffrn_measured_fraction_theta_max 0.999
_diffrn_measurement_device_type 'Bruker SMART CCD area-detector'
_diffrn_measurement_method 'omega scans'
_diffrn_radiation_monochromator graphite
_diffrn_radiation_source 'fine-focus sealed tube'
_diffrn_radiation_type MoK\a
_diffrn_radiation_wavelength 0.71073
_diffrn_reflns_av_R_equivalents 0.0465
_diffrn_reflns_av_sigmaI/netI 0.0317
_diffrn_reflns_limit_h_max 22
_diffrn_reflns_limit_h_min -22
_diffrn_reflns_limit_k_max 23
_diffrn_reflns_limit_k_min -23
_diffrn_reflns_limit_l_max 26
_diffrn_reflns_limit_l_min -26
_diffrn_reflns_number 32371
_diffrn_reflns_theta_max 27.506
_diffrn_reflns_theta_min 1.629
_exptl_absorpt_coefficient_mu 1.396
_exptl_absorpt_correction_T_max 0.83
_exptl_absorpt_correction_T_min 0.61
_exptl_absorpt_correction_type multi-scan
_exptl_absorpt_process_details
;
(SADABS; Sheldrick, 2008<i>a</i>)
;
_exptl_crystal_colour red
_exptl_crystal_density_diffrn 1.438
_exptl_crystal_density_method 'not measured'
_exptl_crystal_description polyhedron
_exptl_crystal_F_000 2848
_exptl_crystal_size_max .42
_exptl_crystal_size_mid .40
_exptl_crystal_size_min .15
_refine_diff_density_max 1.200
_refine_diff_density_min -0.638
_refine_ls_extinction_method none
_refine_ls_goodness_of_fit_ref 1.087
_refine_ls_hydrogen_treatment constr
_refine_ls_matrix_type full
_refine_ls_number_parameters 326
_refine_ls_number_reflns 7308
_refine_ls_number_restraints 132
_refine_ls_restrained_S_all 1.165
_refine_ls_R_factor_all 0.0781
_refine_ls_R_factor_gt 0.0536
_refine_ls_shift/su_max 0.001
_refine_ls_shift/su_mean 0.000
_refine_ls_structure_factor_coef Fsqd
_refine_ls_weighting_details 'calc w=1/[\s^2^(Fo^2^)+(0.0417P)^2^+25.3520P] where P=(Fo^2^+2Fc^2^)/3'
_refine_ls_weighting_scheme calc
_refine_ls_wR_factor_gt 0.1162
_refine_ls_wR_factor_ref 0.1290
_reflns_number_gt 5638
_reflns_number_total 7308
_reflns_threshold_expression I>2sigma(I)
_cod_data_source_file fa3325.cif
_cod_data_source_block msc6
_cod_original_sg_symbol_H-M 'C 2/c'
_cod_database_code 2019286
_shelxl_version_number .2013

loop_
_symmetry_equiv_pos_as_xyz
'x, y, z'
'-x, y, -z+1/2'
'x+1/2, y+1/2, z'
'-x+1/2, y+1/2, -z+1/2'
'-x, -y, -z'
'x, -y, z-1/2'
'-x+1/2, -y+1/2, -z'
'x+1/2, -y+1/2, z-1/2'

loop_
_atom_site_type_symbol
_atom_site_label
_atom_site_fract_x
_atom_site_fract_y
_atom_site_fract_z
_atom_site_U_iso_or_equiv
_atom_site_adp_type
_atom_site_calc_flag
_atom_site_occupancy
_atom_site_disorder_assembly
_atom_site_disorder_group
Ni Ni1 0.73904(2) 0.00993(2) 0.30173(2) 0.02831(11) Uani d 1 . .
P P1 0.74269(5) 0.12608(5) 0.33156(4) 0.03154(19) Uani d 1 . .
P P2 0.73218(5) 0.04086(5) 0.19651(4) 0.03277(19) Uani d 1 . .
Cl Cl1 0.73926(6) -0.10701(5) 0.27272(5) 0.0479(2) Uani d 1 . .
Cl Cl2 0.74224(7) -0.02311(5) 0.40635(4) 0.0509(3) Uani d 1 . .
C C9 0.7545(2) 0.17882(19) 0.25551(18) 0.0435(9) Uani d 1 . .
H H9A 0.7309 0.2279 0.2596 0.052 Uiso calc 1 . .
H H9B 0.8108 0.1856 0.2502 0.052 Uiso calc 1 . .
C C10 0.7166(3) 0.14080(19) 0.19459(17) 0.0438(9) Uani d 1 . .
H H10A 0.7382 0.1612 0.1546 0.053 Uiso calc 1 . .
H H10B 0.6599 0.1509 0.1913 0.053 Uiso calc 1 . .
C C11 0.8307(2) 0.1536(2) 0.38836(19) 0.0440(8) Uani d 1 . .
C C12 0.8494(3) 0.2353(3) 0.3825(3) 0.0677(13) Uani d 1 . .
H H12A 0.8061 0.2643 0.3973 0.101 Uiso calc 1 . .
H H12B 0.8567 0.2471 0.3362 0.101 Uiso calc 1 . .
H H12C 0.8972 0.2466 0.4102 0.101 Uiso calc 1 . .
C C13 0.8212(3) 0.1370(3) 0.4613(2) 0.0647(13) Uani d 1 . .
H H13A 0.8697 0.1492 0.4878 0.097 Uiso calc 1 . .
H H13B 0.8096 0.0849 0.4664 0.097 Uiso calc 1 . .
H H13C 0.7784 0.1664 0.4763 0.097 Uiso calc 1 . .
C C14 0.9002(3) 0.1089(3) 0.3671(3) 0.0666(13) Uani d 1 . .
H H14A 0.9460 0.1183 0.3978 0.100 Uiso calc 1 . .
H H14B 0.9114 0.1232 0.3222 0.100 Uiso calc 1 . .
H H14C 0.8874 0.0566 0.3677 0.100 Uiso calc 1 . .
C C15 0.6504(2) 0.1637(2) 0.36434(18) 0.0430(8) Uani d 1 . .
C C16 0.6572(3) 0.2434(3) 0.3830(3) 0.0810(17) Uani d 1 . .
H H16A 0.6738 0.2715 0.3453 0.121 Uiso calc 1 . .
H H16B 0.6958 0.2491 0.4209 0.121 Uiso calc 1 . .
H H16C 0.6065 0.2615 0.3948 0.121 Uiso calc 1 . .
C C17 0.6235(3) 0.1177(4) 0.4211(3) 0.0820(17) Uani d 1 . .
H H17A 0.5722 0.1349 0.4324 0.123 Uiso calc 1 . .
H H17B 0.6611 0.1225 0.4598 0.123 Uiso calc 1 . .
H H17C 0.6198 0.0663 0.4075 0.123 Uiso calc 1 . .
C C18 0.5847(3) 0.1572(3) 0.3090(2) 0.0691(14) Uani d 1 . .
H H18A 0.5361 0.1760 0.3247 0.104 Uiso calc 1 . .
H H18B 0.5778 0.1056 0.2963 0.104 Uiso calc 1 . .
H H18C 0.5982 0.1857 0.2705 0.104 Uiso calc 1 . .
C C21 0.6433(2) 0.0040(2) 0.14552(19) 0.0477(9) Uani d 1 . .
C C22 0.6579(3) -0.0710(3) 0.1150(2) 0.0636(12) Uani d 1 . .
H H22A 0.6090 -0.0898 0.0932 0.095 Uiso calc 1 . .
H H22B 0.6773 -0.1050 0.1499 0.095 Uiso calc 1 . .
H H22C 0.6966 -0.0661 0.0823 0.095 Uiso calc 1 . .
C C23 0.6151(4) 0.0559(3) 0.0891(2) 0.0815(17) Uani d 1 . .
H H23A 0.6580 0.0657 0.0612 0.122 Uiso calc 1 . .
H H23B 0.5975 0.1020 0.1076 0.122 Uiso calc 1 . .
H H23C 0.5717 0.0331 0.0622 0.122 Uiso calc 1 . .
C C24 0.5776(2) -0.0048(3) 0.1923(2) 0.0602(12) Uani d 1 . .
H H24A 0.5645 0.0431 0.2101 0.090 Uiso calc 1 . .
H H24B 0.5950 -0.0376 0.2288 0.090 Uiso calc 1 . .
H H24C 0.5314 -0.0256 0.1677 0.090 Uiso calc 1 . .
C C25 0.8232(2) 0.0249(2) 0.15201(19) 0.0483(9) Uani d 1 . .
C C26 0.8137(4) 0.0535(3) 0.0805(2) 0.0790(17) Uani d 1 . .
H H26A 0.7988 0.1052 0.0807 0.119 Uiso calc 1 . .
H H26B 0.7732 0.0252 0.0551 0.119 Uiso calc 1 . .
H H26C 0.8632 0.0482 0.0602 0.119 Uiso calc 1 . .
C C27 0.8893(3) 0.0655(3) 0.1901(3) 0.0824(18) Uani d 1 . .
H H27A 0.9381 0.0558 0.1699 0.124 Uiso calc 1 . .
H H27B 0.8940 0.0488 0.2362 0.124 Uiso calc 1 . .
H H27C 0.8784 0.1182 0.1888 0.124 Uiso calc 1 . .
C C28 0.8463(3) -0.0561(2) 0.1506(2) 0.0579(11) Uani d 1 . .
H H28A 0.8958 -0.0611 0.1302 0.087 Uiso calc 1 . .
H H28B 0.8057 -0.0838 0.1248 0.087 Uiso calc 1 . .
H H28C 0.8523 -0.0751 0.1960 0.087 Uiso calc 1 . .
C C30 0.9062(5) -0.1434(4) 0.3899(3) 0.051(2) Uani d 0.831(9) A 1
H H30 0.8517 -0.1247 0.3816 0.061 Uiso calc 0.831(9) A 1
Cl Cl3 0.90719(17) -0.22804(18) 0.4290(3) 0.1346(16) Uani d 0.831(9) A 1
Cl Cl4 0.95081(12) -0.1507(3) 0.31618(9) 0.1053(15) Uani d 0.831(9) A 1
Cl Cl5 0.9602(2) -0.0875(2) 0.44481(19) 0.1185(15) Uani d 0.831(9) A 1
C C31 0.6183(5) -0.1721(3) 0.3849(3) 0.049(2) Uani d 0.852(7) B 1
H H31 0.6439 -0.1300 0.3637 0.059 Uiso calc 0.852(7) B 1
Cl Cl6 0.56786(16) -0.2223(2) 0.32269(16) 0.1090(12) Uani d 0.852(7) B 1
Cl Cl7 0.69096(16) -0.22418(14) 0.42682(12) 0.0890(9) Uani d 0.852(7) B 1
Cl Cl8 0.5546(2) -0.1367(2) 0.4395(2) 0.0835(14) Uani d 0.852(7) B 1
C C30B 0.914(2) -0.1335(11) 0.3951(8) 0.042(12) Uiso d 0.169(9) A 2
H H30B 0.8594 -0.1144 0.3938 0.051 Uiso calc 0.169(9) A 2
Cl Cl3B 0.9030(6) -0.2284(6) 0.3924(6) 0.068(3) Uiso d 0.169(9) A 2
Cl Cl4B 0.9465(5) -0.1071(6) 0.3192(4) 0.055(3) Uiso d 0.169(9) A 2
Cl Cl5B 0.9672(8) -0.0747(7) 0.4491(6) 0.050(3) Uiso d 0.169(9) A 2
C C31B 0.6040(16) -0.1707(14) 0.3817(9) 0.058(18) Uiso d 0.148(7) B 2
H H31B 0.6439 -0.1334 0.3713 0.070 Uiso calc 0.148(7) B 2
Cl Cl6B 0.5434(7) -0.1883(6) 0.3107(5) 0.059(3) Uiso d 0.148(7) B 2
Cl Cl7B 0.6514(10) -0.2490(8) 0.4128(6) 0.089(4) Uiso d 0.148(7) B 2
Cl Cl8B 0.5474(12) -0.1353(9) 0.4416(9) 0.051(4) Uiso d 0.148(7) B 2

loop_
_atom_site_aniso_label
_atom_site_aniso_U_11
_atom_site_aniso_U_22
_atom_site_aniso_U_33
_atom_site_aniso_U_12
_atom_site_aniso_U_13
_atom_site_aniso_U_23
Ni1 0.0336(2) 0.0252(2) 0.0262(2) -0.00114(16) 0.00302(15) 0.00032(15)
P1 0.0383(4) 0.0286(4) 0.0279(4) -0.0020(3) 0.0036(3) -0.0034(3)
P2 0.0439(5) 0.0300(4) 0.0250(4) 0.0012(4) 0.0068(3) -0.0010(3)
Cl1 0.0709(6) 0.0288(4) 0.0453(5) 0.0002(4) 0.0135(4) -0.0019(4)
Cl2 0.0812(7) 0.0419(5) 0.0286(4) -0.0103(5) -0.0023(4) 0.0041(4)
C9 0.065(2) 0.0284(18) 0.0381(18) -0.0036(16) 0.0104(17) 0.0009(14)
C10 0.067(2) 0.0312(19) 0.0335(18) 0.0033(17) 0.0062(17) 0.0034(14)
C11 0.045(2) 0.043(2) 0.044(2) -0.0056(16) -0.0010(16) -0.0118(16)
C12 0.069(3) 0.051(3) 0.081(3) -0.026(2) -0.006(3) -0.011(2)
C13 0.076(3) 0.072(3) 0.043(2) -0.017(2) -0.014(2) -0.011(2)
C14 0.044(2) 0.081(3) 0.072(3) 0.005(2) -0.011(2) -0.024(3)
C15 0.046(2) 0.045(2) 0.0388(19) 0.0075(16) 0.0051(15) -0.0085(16)
C16 0.072(3) 0.062(3) 0.109(4) 0.012(3) 0.009(3) -0.043(3)
C17 0.068(3) 0.115(5) 0.067(3) 0.027(3) 0.033(3) 0.016(3)
C18 0.048(2) 0.091(4) 0.068(3) 0.010(2) 0.000(2) -0.031(3)
C21 0.052(2) 0.051(2) 0.0381(19) 0.0057(18) -0.0075(16) -0.0095(17)
C22 0.064(3) 0.064(3) 0.061(3) 0.002(2) -0.006(2) -0.028(2)
C23 0.105(4) 0.080(4) 0.053(3) 0.016(3) -0.032(3) -0.005(3)
C24 0.044(2) 0.067(3) 0.068(3) 0.000(2) -0.002(2) -0.024(2)
C25 0.057(2) 0.048(2) 0.043(2) -0.0047(18) 0.0246(18) -0.0068(17)
C26 0.120(5) 0.075(3) 0.048(3) 0.010(3) 0.046(3) 0.008(2)
C27 0.057(3) 0.101(4) 0.095(4) -0.025(3) 0.037(3) -0.038(3)
C28 0.054(2) 0.060(3) 0.063(3) 0.008(2) 0.027(2) -0.004(2)
C30 0.041(3) 0.062(4) 0.050(4) 0.004(3) 0.007(2) 0.005(3)
Cl3 0.1143(18) 0.1015(18) 0.189(4) -0.0034(14) 0.016(2) 0.081(2)
Cl4 0.0756(12) 0.187(5) 0.0551(10) 0.0318(15) 0.0134(8) -0.0076(13)
Cl5 0.0695(15) 0.163(3) 0.124(2) -0.0137(16) 0.0119(12) -0.078(2)
C31 0.048(3) 0.045(4) 0.054(4) -0.001(2) 0.011(2) -0.007(2)
Cl6 0.0792(14) 0.130(3) 0.1185(18) -0.0246(15) 0.0117(13) -0.0751(18)
Cl7 0.0768(15) 0.0759(14) 0.1161(15) 0.0347(11) 0.0188(12) 0.0194(11)
Cl8 0.0702(17) 0.113(2) 0.0671(13) 0.0392(13) 0.0075(9) -0.0213(10)

loop_
_atom_type_symbol
_atom_type_description
_atom_type_scat_dispersion_real
_atom_type_scat_dispersion_imag
_atom_type_scat_source
C C 0.0033 0.0016 'International Tables Vol C Tables 4.2.6.8 and 6.1.1.4'
H H 0.0000 0.0000 'International Tables Vol C Tables 4.2.6.8 and 6.1.1.4'
P P 0.1023 0.0942 'International Tables Vol C Tables 4.2.6.8 and 6.1.1.4'
Cl Cl 0.1484 0.1585 'International Tables Vol C Tables 4.2.6.8 and 6.1.1.4'
Ni Ni 0.3393 1.1124 'International Tables Vol C Tables 4.2.6.8 and 6.1.1.4'

loop_
_geom_angle_atom_site_label_1
_geom_angle_atom_site_label_2
_geom_angle_atom_site_label_3
_geom_angle
P2 Ni1 Cl2 178.08(4)
P2 Ni1 P1 90.96(3)
Cl2 Ni1 P1 90.11(4)
P2 Ni1 Cl1 89.52(4)
Cl2 Ni1 Cl1 89.46(4)
P1 Ni1 Cl1 178.23(4)
C9 P1 C11 103.48(18)
C9 P1 C15 104.75(18)
C11 P1 C15 110.02(17)
C9 P1 Ni1 106.05(12)
C11 P1 Ni1 115.15(13)
C15 P1 Ni1 115.94(13)
C10 P2 C25 105.52(18)
C10 P2 C21 103.26(18)
C25 P2 C21 110.32(18)
C10 P2 Ni1 105.73(12)
C25 P2 Ni1 116.11(14)
C21 P2 Ni1 114.52(13)
C10 C9 P1 111.8(2)
C10 C9 H9A 109.2
P1 C9 H9A 109.2
C10 C9 H9B 109.2
P1 C9 H9B 109.2
H9A C9 H9B 107.9
C9 C10 P2 112.5(3)
C9 C10 H10A 109.1
P2 C10 H10A 109.1
C9 C10 H10B 109.1
P2 C10 H10B 109.1
H10A C10 H10B 107.8
C13 C11 C12 107.9(4)
C13 C11 C14 108.1(4)
C12 C11 C14 108.9(4)
C13 C11 P1 113.1(3)
C12 C11 P1 111.9(3)
C14 C11 P1 106.9(3)
C11 C12 H12A 109.5
C11 C12 H12B 109.5
H12A C12 H12B 109.5
C11 C12 H12C 109.5
H12A C12 H12C 109.5
H12B C12 H12C 109.5
C11 C13 H13A 109.5
C11 C13 H13B 109.5
H13A C13 H13B 109.5
C11 C13 H13C 109.5
H13A C13 H13C 109.5
H13B C13 H13C 109.5
C11 C14 H14A 109.5
C11 C14 H14B 109.5
H14A C14 H14B 109.5
C11 C14 H14C 109.5
H14A C14 H14C 109.5
H14B C14 H14C 109.5
C16 C15 C17 111.4(4)
C16 C15 C18 107.2(4)
C17 C15 C18 105.0(4)
C16 C15 P1 112.7(3)
C17 C15 P1 112.2(3)
C18 C15 P1 107.7(3)
C15 C16 H16A 109.5
C15 C16 H16B 109.5
H16A C16 H16B 109.5
C15 C16 H16C 109.5
H16A C16 H16C 109.5
H16B C16 H16C 109.5
C15 C17 H17A 109.5
C15 C17 H17B 109.5
H17A C17 H17B 109.5
C15 C17 H17C 109.5
H17A C17 H17C 109.5
H17B C17 H17C 109.5
C15 C18 H18A 109.5
C15 C18 H18B 109.5
H18A C18 H18B 109.5
C15 C18 H18C 109.5
H18A C18 H18C 109.5
H18B C18 H18C 109.5
C22 C21 C23 107.7(4)
C22 C21 C24 107.8(4)
C23 C21 C24 108.6(4)
C22 C21 P2 112.7(3)
C23 C21 P2 112.4(3)
C24 C21 P2 107.5(3)
C21 C22 H22A 109.5
C21 C22 H22B 109.5
H22A C22 H22B 109.5
C21 C22 H22C 109.5
H22A C22 H22C 109.5
H22B C22 H22C 109.5
C21 C23 H23A 109.5
C21 C23 H23B 109.5
H23A C23 H23B 109.5
C21 C23 H23C 109.5
H23A C23 H23C 109.5
H23B C23 H23C 109.5
C21 C24 H24A 109.5
C21 C24 H24B 109.5
H24A C24 H24B 109.5
C21 C24 H24C 109.5
H24A C24 H24C 109.5
H24B C24 H24C 109.5
C27 C25 C28 107.2(4)
C27 C25 C26 109.3(4)
C28 C25 C26 108.6(3)
C27 C25 P2 107.3(3)
C28 C25 P2 112.6(3)
C26 C25 P2 111.6(3)
C25 C26 H26A 109.5
C25 C26 H26B 109.5
H26A C26 H26B 109.5
C25 C26 H26C 109.5
H26A C26 H26C 109.5
H26B C26 H26C 109.5
C25 C27 H27A 109.5
C25 C27 H27B 109.5
H27A C27 H27B 109.5
C25 C27 H27C 109.5
H27A C27 H27C 109.5
H27B C27 H27C 109.5
C25 C28 H28A 109.5
C25 C28 H28B 109.5
H28A C28 H28B 109.5
C25 C28 H28C 109.5
H28A C28 H28C 109.5
H28B C28 H28C 109.5
Cl5 C30 Cl4 110.4(5)
Cl5 C30 Cl3 104.3(5)
Cl4 C30 Cl3 109.6(4)
Cl5 C30 H30 110.8
Cl4 C30 H30 110.8
Cl3 C30 H30 110.8
Cl6 C31 Cl7 111.4(3)
Cl6 C31 Cl8 110.7(5)
Cl7 C31 Cl8 110.9(3)
Cl6 C31 H31 107.9
Cl7 C31 H31 107.9
Cl8 C31 H31 107.9
Cl5B C30B Cl4B 101.2(11)
Cl5B C30B Cl3B 133.1(19)
Cl4B C30B Cl3B 106.8(11)
Cl5B C30B H30B 104.3
Cl4B C30B H30B 104.3
Cl3B C30B H30B 104.3
Cl6B C31B Cl7B 112.4(13)
Cl6B C31B Cl8B 108.3(14)
Cl7B C31B Cl8B 109.0(15)
Cl6B C31B H31B 109.0
Cl7B C31B H31B 109.0
Cl8B C31B H31B 109.0

loop_
_geom_bond_atom_site_label_1
_geom_bond_atom_site_label_2
_geom_bond_distance
Ni1 P2 2.1986(9)
Ni1 Cl2 2.1997(9)
Ni1 P1 2.2049(9)
Ni1 Cl1 2.2150(10)
P1 C9 1.841(4)
P1 C11 1.895(4)
P1 C15 1.897(4)
P2 C10 1.845(4)
P2 C25 1.890(4)
P2 C21 1.899(4)
C9 C10 1.517(5)
C9 H9A 0.9900
C9 H9B 0.9900
C10 H10A 0.9900
C10 H10B 0.9900
C11 C13 1.528(6)
C11 C12 1.533(6)
C11 C14 1.537(6)
C12 H12A 0.9800
C12 H12B 0.9800
C12 H12C 0.9800
C13 H13A 0.9800
C13 H13B 0.9800
C13 H13C 0.9800
C14 H14A 0.9800
C14 H14B 0.9800
C14 H14C 0.9800
C15 C16 1.507(6)
C15 C17 1.524(6)
C15 C18 1.532(6)
C16 H16A 0.9800
C16 H16B 0.9800
C16 H16C 0.9800
C17 H17A 0.9800
C17 H17B 0.9800
C17 H17C 0.9800
C18 H18A 0.9800
C18 H18B 0.9800
C18 H18C 0.9800
C21 C22 1.531(6)
C21 C23 1.533(6)
C21 C24 1.541(6)
C22 H22A 0.9800
C22 H22B 0.9800
C22 H22C 0.9800
C23 H23A 0.9800
C23 H23B 0.9800
C23 H23C 0.9800
C24 H24A 0.9800
C24 H24B 0.9800
C24 H24C 0.9800
C25 C27 1.516(6)
C25 C28 1.531(6)
C25 C26 1.536(6)
C26 H26A 0.9800
C26 H26B 0.9800
C26 H26C 0.9800
C27 H27A 0.9800
C27 H27B 0.9800
C27 H27C 0.9800
C28 H28A 0.9800
C28 H28B 0.9800
C28 H28C 0.9800
C30 Cl5 1.725(8)
C30 Cl4 1.737(6)
C30 Cl3 1.737(7)
C30 H30 1.0000
C31 Cl6 1.734(6)
C31 Cl7 1.738(7)
C31 Cl8 1.742(6)
C31 H31 1.0000
C30B Cl5B 1.740(14)
C30B Cl4B 1.744(15)
C30B Cl3B 1.745(14)
C30B H30B 1.0000
C31B Cl6B 1.738(15)
C31B Cl7B 1.739(15)
C31B Cl8B 1.740(15)
C31B H31B 1.0000

loop_
_geom_torsion_atom_site_label_1
_geom_torsion_atom_site_label_2
_geom_torsion_atom_site_label_3
_geom_torsion_atom_site_label_4
_geom_torsion
C11 P1 C9 C10 152.3(3)
C15 P1 C9 C10 -92.4(3)
Ni1 P1 C9 C10 30.7(3)
P1 C9 C10 P2 -40.5(4)
C25 P2 C10 C9 -92.4(3)
C21 P2 C10 C9 151.8(3)
Ni1 P2 C10 C9 31.1(3)
C9 P1 C11 C13 161.3(3)
C15 P1 C11 C13 49.8(4)
Ni1 P1 C11 C13 -83.4(3)
C9 P1 C11 C12 39.3(3)
C15 P1 C11 C12 -72.2(3)
Ni1 P1 C11 C12 154.5(3)
C9 P1 C11 C14 -79.8(3)
C15 P1 C11 C14 168.7(3)
Ni1 P1 C11 C14 35.4(3)
C9 P1 C15 C16 -62.9(4)
C11 P1 C15 C16 47.7(4)
Ni1 P1 C15 C16 -179.4(3)
C9 P1 C15 C17 170.3(4)
C11 P1 C15 C17 -79.1(4)
Ni1 P1 C15 C17 53.8(4)
C9 P1 C15 C18 55.2(3)
C11 P1 C15 C18 165.9(3)
Ni1 P1 C15 C18 -61.3(3)
C10 P2 C21 C22 155.3(3)
C25 P2 C21 C22 43.0(4)
Ni1 P2 C21 C22 -90.2(3)
C10 P2 C21 C23 33.5(4)
C25 P2 C21 C23 -78.9(4)
Ni1 P2 C21 C23 147.9(3)
C10 P2 C21 C24 -86.0(3)
C25 P2 C21 C24 161.6(3)
Ni1 P2 C21 C24 28.4(3)
C10 P2 C25 C27 60.6(4)
C21 P2 C25 C27 171.5(4)
Ni1 P2 C25 C27 -56.1(4)
C10 P2 C25 C28 178.4(3)
C21 P2 C25 C28 -70.7(4)
Ni1 P2 C25 C28 61.7(3)
C10 P2 C25 C26 -59.2(4)
C21 P2 C25 C26 51.7(4)
Ni1 P2 C25 C26 -175.9(3)
